data_2006936
loop_
_publ_author_name
'Elerman, Yal\,cin'
'Kabak, Mehmet'
'Elmali, Ayhan'
'Svoboda, Ingrid'

_publ_section_title
;
 1-[<i>N</i>-(4-Methyl-2-pyridyl)aminomethylidene]-2(1<i>H</i>)-naphthalenone
;
_journal_issue 1
_journal_name_full 'Acta Crystallographica Section C'
_journal_page_first 128
_journal_page_last 130
_journal_paper_doi 10.1107/S0108270197008858
_journal_volume 54
_journal_year 1998
_chemical_formula_sum 'C17 H14 N2 O'
_chemical_formula_weight 262.33
_chemical_name_systematic
;
 ?
;
_space_group_IT_number 19
_symmetry_cell_setting orthorhombic
_symmetry_space_group_name_Hall 'P 2ac 2ab'
_symmetry_space_group_name_H-M 'P 21 21 21'
_audit_creation_method SHELXL
_cell_angle_alpha 90.00
_cell_angle_beta 90.00
_cell_angle_gamma 90.00
_cell_formula_units_Z 4
_cell_length_a 6.574(2)
_cell_length_b 13.798(2)
_cell_length_c 14.838(3)
_cell_measurement_reflns_used 25
_cell_measurement_temperature 299(2)
_cell_measurement_theta_max 11.39
_cell_measurement_theta_min 2.75
_cell_volume 1345.9(5)
_computing_cell_refinement SDP
_computing_data_collection 'SDP (Frenz, 1985)'
_computing_data_reduction 'REDU4 (Stoe & Cie, 1988)'
_computing_molecular_graphics 'PLATON96 (Spek, 1996)'
_computing_publication_material SHELXL93
_computing_structure_refinement 'SHELXL93 (Sheldrick, 1993)'
_computing_structure_solution 'SHELXS86 (Sheldrick, 1990)'
_diffrn_ambient_temperature 299(2)
_diffrn_measurement_device 'Enraf-Nonius CAD-4'
_diffrn_measurement_method \w/2\q
_diffrn_radiation_monochromator graphite
_diffrn_radiation_source 'fine-focus sealed tube'
_diffrn_radiation_type MoK\a
_diffrn_radiation_wavelength 0.71093
_diffrn_reflns_av_R_equivalents 0.020
_diffrn_reflns_av_sigmaI/netI 0.068
_diffrn_reflns_limit_h_max 1
_diffrn_reflns_limit_h_min -9
_diffrn_reflns_limit_k_max 16
_diffrn_reflns_limit_k_min -1
_diffrn_reflns_limit_l_max 1
_diffrn_reflns_limit_l_min -16
_diffrn_reflns_number 1884
_diffrn_reflns_theta_max 29.66
_diffrn_reflns_theta_min 2.02
_diffrn_standards_decay_% 0.5
_diffrn_standards_interval_time 120
_diffrn_standards_number 3
_exptl_absorpt_coefficient_mu 0.082
_exptl_absorpt_correction_type none
_exptl_crystal_colour yellow
_exptl_crystal_density_diffrn 1.295
_exptl_crystal_density_method 'not measured'
_exptl_crystal_description needle
_exptl_crystal_F_000 552
_exptl_crystal_size_max 0.45
_exptl_crystal_size_mid 0.14
_exptl_crystal_size_min 0.04
_refine_diff_density_max 0.228
_refine_diff_density_min -0.257
_refine_ls_extinction_coef 0.0109(14)
_refine_ls_extinction_method SHELXL93
_refine_ls_goodness_of_fit_all 1.101
_refine_ls_goodness_of_fit_obs 1.228
_refine_ls_hydrogen_treatment 'H atoms: see below'
_refine_ls_matrix_type full
_refine_ls_number_parameters 185
_refine_ls_number_reflns 1764
_refine_ls_number_restraints 0
_refine_ls_restrained_S_all 1.101
_refine_ls_restrained_S_obs 1.228
_refine_ls_R_factor_all 0.132
_refine_ls_R_factor_obs .049
_refine_ls_shift/esd_max 0.065
_refine_ls_shift/esd_mean 0.004
_refine_ls_structure_factor_coef Fsqd
_refine_ls_weighting_details 'w = 1/[\s^2^(Fo^2^)+(0.0752P)^2^+0.7121P] where P = (Fo^2^+2Fc^2^)/3'
_refine_ls_weighting_scheme calc
_refine_ls_wR_factor_all 0.180
_refine_ls_wR_factor_obs .140
_reflns_number_observed 954
_reflns_number_total 1764
_reflns_observed_criterion >2sigma(I)
_cod_data_source_file ka1241.cif
_cod_data_source_block ka1241
_cod_depositor_comments
;
The following automatic conversions were performed:
'_symmetry_cell_setting' value 'Orthorhombic' changed to 'orthorhombic'
according to '/home/saulius/struct/CIF-dictionaries/cif_core.dic'
dictionary named 'cif_core.dic' version 2.4.1 from 2010-06-29.

Automatic conversion script
Id: cif_fix_enum 1527 2010-12-29 10:47:43Z saulius 

The following automatic conversions were performed:

'_symmetry_cell_setting' value 'Orthorhombic' changed to
'orthorhombic' according to
/home/saulius/struct/CIF-dictionaries/cif_core.dic dictionary named
'cif_core.dic' version 2.4.1 from 2010-06-29.

Automatic conversion script
Id: cif_fix_values 1715 2011-07-08 13:25:40Z adriana 

The following automatic conversions were performed:

'_refine_ls_weighting_scheme' value 'calc w =
1/[\s^2^(Fo^2^)+(0.0752P)^2^+0.7121P] where P = (Fo^2^+2Fc^2^)/3' was
changed to 'calc'. New tag '_refine_ls_weighting_details' was
created. The value of the new tag was set to 'w =
1/[\s^2^(Fo^2^)+(0.0752P)^2^+0.7121P] where P = (Fo^2^+2Fc^2^)/3'.

Automatic conversion script
Id: cif_fix_values 3143 2015-03-26 13:38:13Z robertas 
;
_cod_original_cell_volume 1346.0(5)
_cod_database_code 2006936

loop_
_symmetry_equiv_pos_as_xyz
'x, y, z'
'x+1/2, -y+1/2, -z'
'-x, y+1/2, -z+1/2'
'-x+1/2, -y, z+1/2'

loop_
_atom_site_aniso_label
_atom_site_aniso_U_11
_atom_site_aniso_U_22
_atom_site_aniso_U_33
_atom_site_aniso_U_12
_atom_site_aniso_U_13
_atom_site_aniso_U_23
C1 .060(2) .050(2) .065(2) -.002(2) -.004(2) -.006(2)
C2 .063(2) .050(2) .065(2) -.017(2) -.003(2) -.009(2)
C3 .055(2) .072(2) .056(2) -.014(2) -.007(2) .000(2)
C4 .047(2) .064(2) .0454(15) -.006(2) .000(2) .0061(14)
C5 .044(2) .086(2) .063(2) .001(2) -.005(2) .009(2)
C6 .058(2) .079(2) .083(2) .011(2) -.003(2) .011(2)
C7 .072(2) .067(2) .076(2) .004(2) .001(2) .000(2)
C8 .050(2) .054(2) .064(2) -.001(2) -.003(2) -.001(2)
C9 .047(2) .052(2) .049(2) -.004(2) .001(2) -.0038(14)
C10 .0416(14) .0529(15) .0452(14) -.0075(15) .001(2) -.0019(13)
C11 .050(2) .052(2) .052(2) -.007(2) .006(2) -.0011(15)
C12 .0391(14) .052(2) .0429(14) -.0109(14) -.0017(15) -.0049(13)
N2 .0540(14) .0490(13) .077(2) -.0086(13) -.005(2) -.0073(13)
C13 .058(2) .055(2) .084(2) -.010(2) -.020(2) -.015(2)
C14 .064(2) .076(2) .055(2) -.014(2) -.011(2) -.005(2)
C15 .042(2) .072(2) .049(2) -.005(2) -.006(2) .003(2)
C16 .047(2) .052(2) .055(2) -.003(2) -.004(2) -.0013(15)
C17 .064(2) .091(3) .070(2) .002(2) -.014(2) -.002(2)
N1 .0462(13) .0444(13) .069(2) -.0043(14) -.0037(14) -.0023(12)
O1 .0699(14) .0502(12) .114(2) .0037(12) -.024(2) -.0140(13)

loop_
_atom_site_label
_atom_site_fract_x
_atom_site_fract_y
_atom_site_fract_z
_atom_site_U_iso_or_equiv
_atom_site_thermal_displace_type
_atom_site_calc_flag
_atom_site_refinement_flags
_atom_site_occupancy
_atom_site_disorder_group
_atom_site_type_symbol
C1 .2242(5) .1170(2) .5928(2) .0584(9) Uani d . 1 . C
C2 .4025(5) .1505(2) .6397(2) .0592(9) Uani d . 1 . C
H2 .4176(5) .2162(2) .6519(2) .071 Uiso calc R 1 . H
C3 .5467(5) .0883(2) .6658(2) .0611(10) Uani d . 1 . C
H3 .6604(5) .1122(2) .6957(2) .073 Uiso calc R 1 . H
C4 .5330(4) -.0133(2) .6496(2) .0519(9) Uani d . 1 . C
C5 .6868(5) -.0758(2) .6794(2) .0644(10) Uani d . 1 . C
H5 .8002(5) -.0508(2) .7087(2) .077 Uiso calc R 1 . H
C6 .6709(5) -.1729(3) .6656(2) .0735(11) Uani d . 1 . C
H6 .7722(5) -.2141(3) .6866(2) .088 Uiso calc R 1 . H
C7 .5068(5) -.2102(2) .6211(2) .0717(11) Uani d . 1 . C
H7 .4978(5) -.2767(2) .6121(2) .086 Uiso calc R 1 . H
C8 .3541(5) -.1507(2) .5893(2) .0560(9) Uani d . 1 . C
H8 .2454(5) -.1773(2) .5578(2) .067 Uiso calc R 1 . H
C9 .3617(4) -.0500(2) .6044(2) .0495(8) Uani d . 1 . C
C10 .2044(4) .0164(2) .5737(2) .0466(8) Uani d . 1 . C
C11 .0411(4) -.0155(2) .5239(2) .0515(8) Uani d . 1 . C
H11 .0306(4) -.0814(2) .5119(2) .062 Uiso calc R 1 . H
C12 -.2700(4) .0134(2) .4395(2) .0447(8) Uani d . 1 . C
N2 -.2777(4) -.0781(2) .4157(2) .0598(8) Uani d . 1 . N
C13 -.4382(5) -.1026(2) .3662(2) .0660(10) Uani d . 1 . C
H13 -.4497(5) -.1667(2) .3476(2) .079 Uiso calc R 1 . H
C14 -.5897(5) -.0381(2) .3407(2) .0652(10) Uani d . 1 . C
H14 -.7012(5) -.0596(2) .3077(2) .078 Uiso calc R 1 . H
C15 -.5739(5) .0564(2) .3643(2) .0545(9) Uani d . 1 . C
C16 -.4080(5) .0835(2) .4160(2) .0512(8) Uani d . 1 . C
H16 -.3907(5) .1474(2) .4343(2) .061 Uiso calc R 1 . H
C17 -.7285(5) .1312(2) .3362(2) .0749(12) Uani d . 1 . C
H17A -.6898(5) .1934(2) .3595(2) .090 Uiso calc R 1 . H
H17B -.8596(5) .1136(2) .3595(2) .090 Uiso calc R 1 . H
H17C -.7345(5) .1342(2) .2716(2) .090 Uiso calc R 1 . H
N1 -.1016(4) .0427(2) .4922(2) .0530(7) Uani d . 1 . N
H1N -.100(5) .1056(19) .5096(17) .064 Uiso d . 1 . H
O1 .0886(4) .17890(10) .5696(2) .0782(7) Uani d . 1 . O

loop_
_atom_type_symbol
_atom_type_description
_atom_type_scat_dispersion_real
_atom_type_scat_dispersion_imag
_atom_type_scat_source
C C 0.0020 0.0020 'International Tables Vol C Tables 4.2.6.8 and 6.1.1.4'
H H 0.0000 0.0000 'International Tables Vol C Tables 4.2.6.8 and 6.1.1.4'
N N 0.0040 0.0030 'International Tables Vol C Tables 4.2.6.8 and 6.1.1.4'
O O 0.0080 0.0060 'International Tables Vol C Tables 4.2.6.8 and 6.1.1.4'

loop_
_geom_angle_atom_site_label_1
_geom_angle_atom_site_label_2
_geom_angle_atom_site_label_3
_geom_angle
_geom_angle_publ_flag
O1 C1 C10 122.2(3) y
O1 C1 C2 118.8(3) y
C10 C1 C2 119.0(3) ?
C3 C2 C1 120.7(3) ?
C3 C2 H2 119.6(2) ?
C1 C2 H2 119.6(2) ?
C2 C3 C4 122.6(3) ?
C2 C3 H3 118.7(2) ?
C4 C3 H3 118.7(2) ?
C5 C4 C9 120.5(3) ?
C5 C4 C3 120.4(3) ?
C9 C4 C3 119.0(3) ?
C6 C5 C4 120.3(3) ?
C6 C5 H5 119.9(2) ?
C4 C5 H5 119.9(2) ?
C5 C6 C7 120.3(3) ?
C5 C6 H6 119.8(2) ?
C7 C6 H6 119.8(2) ?
C6 C7 C8 121.1(3) ?
C6 C7 H7 119.5(2) ?
C8 C7 H7 119.5(2) ?
C7 C8 C9 120.5(3) ?
C7 C8 H8 119.8(2) ?
C9 C8 H8 119.8(2) ?
C4 C9 C8 117.3(3) ?
C4 C9 C10 119.5(2) ?
C8 C9 C10 123.1(3) ?
C11 C10 C1 119.4(3) ?
C11 C10 C9 121.5(3) ?
C1 C10 C9 119.1(3) ?
N1 C11 C10 123.4(3) y
N1 C11 H11 118.3(2) ?
C10 C11 H11 118.3(2) ?
N2 C12 C16 125.8(3) y
N2 C12 N1 117.0(2) y
C16 C12 N1 117.2(2) y
C12 N2 C13 115.0(3) y
N2 C13 C14 123.9(3) y
N2 C13 H13 118.0(2) ?
C14 C13 H13 118.0(2) ?
C15 C14 C13 119.5(3) ?
C15 C14 H14 120.3(2) ?
C13 C14 H14 120.3(2) ?
C14 C15 C16 117.6(3) ?
C14 C15 C17 122.4(3) ?
C16 C15 C17 120.0(3) ?
C12 C16 C15 118.2(3) ?
C12 C16 H16 120.9(2) ?
C15 C16 H16 120.9(2) ?
C15 C17 H17A 109.5(2) ?
C15 C17 H17B 109.5(2) ?
H17A C17 H17B 109.5 ?
C15 C17 H17C 109.5(2) ?
H17A C17 H17C 109.5 ?
H17B C17 H17C 109.5 ?
C11 N1 C12 125.3(2) y
C11 N1 H1N 118.2(19) ?
C12 N1 H1N 116.2(19) ?

loop_
_geom_bond_atom_site_label_1
_geom_bond_atom_site_label_2
_geom_bond_site_symmetry_2
_geom_bond_distance
_geom_bond_publ_flag
C1 O1 . 1.281(4) y
C1 C10 . 1.422(4) y
C1 C2 . 1.440(4) y
C2 C3 . 1.336(4) y
C2 H2 . .93 ?
C3 C4 . 1.425(4) y
C3 H3 . .93 ?
C4 C5 . 1.400(4) y
C4 C9 . 1.404(4) y
C5 C6 . 1.359(5) y
C5 H5 . .93 ?
C6 C7 . 1.365(5) y
C6 H6 . .93 ?
C7 C8 . 1.380(4) y
C7 H7 . .93 ?
C8 C9 . 1.408(4) y
C8 H8 . .93 ?
C9 C10 . 1.455(4) y
C10 C11 . 1.375(4) y
C11 N1 . 1.322(4) y
C11 H11 . .93 ?
C12 N2 . 1.312(3) y
C12 C16 . 1.371(4) y
C12 N1 . 1.415(3) y
N2 C13 . 1.329(4) y
C13 C14 . 1.388(5) y
C13 H13 . .93 ?
C14 C15 . 1.354(4) y
C14 H14 . .93 ?
C15 C16 . 1.385(4) y
C15 C17 . 1.507(4) y
C16 H16 . .93 ?
C17 H17A . .96 ?
C17 H17B . .96 ?
C17 H17C . .96 ?
N1 H1N . .91(3) ?

loop_
_geom_torsion_atom_site_label_1
_geom_torsion_atom_site_label_2
_geom_torsion_atom_site_label_3
_geom_torsion_atom_site_label_4
_geom_torsion
O1 C1 C2 C3 179.4(3)
C10 C1 C2 C3 -0.7(4)
C1 C2 C3 C4 -0.2(5)
C2 C3 C4 C5 -179.1(3)
C2 C3 C4 C9 0.0(4)
C9 C4 C5 C6 -0.6(4)
C3 C4 C5 C6 178.5(3)
C4 C5 C6 C7 1.2(5)
C5 C6 C7 C8 -0.1(5)
C6 C7 C8 C9 -1.7(5)
C5 C4 C9 C8 -1.1(4)
C3 C4 C9 C8 179.8(3)
C5 C4 C9 C10 -179.7(3)
C3 C4 C9 C10 1.2(4)
C7 C8 C9 C4 2.3(4)
C7 C8 C9 C10 -179.2(3)
O1 C1 C10 C11 4.0(4)
C2 C1 C10 C11 -175.8(3)
O1 C1 C10 C9 -178.3(3)
C2 C1 C10 C9 1.9(4)
C4 C9 C10 C11 175.5(3)
C8 C9 C10 C11 -3.0(4)
C4 C9 C10 C1 -2.1(4)
C8 C9 C10 C1 179.4(3)
C1 C10 C11 N1 -0.1(4)
C9 C10 C11 N1 -177.7(3)
C16 C12 N2 C13 -1.6(4)
N1 C12 N2 C13 -179.9(2)
C12 N2 C13 C14 -0.3(4)
N2 C13 C14 C15 2.2(5)
C13 C14 C15 C16 -2.1(4)
C13 C14 C15 C17 177.8(3)
N2 C12 C16 C15 1.6(4)
N1 C12 C16 C15 179.9(2)
C14 C15 C16 C12 0.4(4)
C17 C15 C16 C12 -179.5(3)
C10 C11 N1 C12 178.9(3)
N2 C12 N1 C11 -4.4(4)
C16 C12 N1 C11 177.1(3)

loop_
_cod_related_entry_id
_cod_related_entry_database
_cod_related_entry_code
1 ChemSpider 30652194
